data_4120038
loop_
_publ_author_name
'Alexander A. Dippold'
'Thomas M. Klap\"otke'

_publ_contact_author_address
;
Department Chemie
Ludwig-Maximilians Universit\"at
Butenandtstra\&se 5-13 (Haus D)
D-81377 M\"unchen
Bundesrepublik Deutschland
;
_publ_contact_author_email tmk@cup.uni-muenchen.de
_publ_contact_author_fax +49-89-2180-77491
_publ_contact_author_name 'Thomas M. Klapo\"tke'
_publ_contact_author_phone +49-89-2180-77492
_publ_section_title
;
 A Study of Dinitro-bis-1,2,4-triazole-1,1'-diol and Derivatives: Design
 of High-Performance Insensitive Energetic Materials by the Introduction
 of N-Oxides
;
_journal_name_full 'Journal of the American Chemical Society'
_journal_page_first 9931
_journal_page_last 9938
_journal_paper_doi 10.1021/ja404164j
_journal_volume 135
_journal_year 2013
_chemical_formula_sum 'C4 H6 N8 O8'
_chemical_formula_weight 294.140
_space_group_IT_number 14
_symmetry_cell_setting monoclinic
_symmetry_space_group_name_Hall '-P 2ybc'
_symmetry_space_group_name_H-M 'P 1 21/c 1'
_atom_sites_solution_hydrogens geom
_atom_sites_solution_primary direct
_atom_sites_solution_secondary difmap
_audit_author_name 'Alexander Dippold'
_audit_creation_date
;
'Tue Apr 02 15:37:54 2013'
;
_audit_creation_method SHELXL-97
_cell_angle_alpha 90.00
_cell_angle_beta 95.648(9)
_cell_angle_gamma 90.00
_cell_formula_units_Z 2
_cell_length_a 6.1636(6)
_cell_length_b 5.0469(4)
_cell_length_c 16.7645(17)
_cell_measurement_reflns_used 1068
_cell_measurement_temperature 100(2)
_cell_measurement_theta_max 32.7110
_cell_measurement_theta_min 4.8710
_cell_volume 518.96(8)
_computing_cell_refinement
;
CrysAlisPro, Agilent Technologies,
Version 1.171.36.24 (release 03-12-2012 CrysAlis171 .NET)
(compiled Dec  3 2012,18:21:49)
;
_computing_data_collection
;
CrysAlisPro, Agilent Technologies,
Version 1.171.36.24 (release 03-12-2012 CrysAlis171 .NET)
(compiled Dec  3 2012,18:21:49)
;
_computing_data_reduction
;
CrysAlisPro, Agilent Technologies,
Version 1.171.36.24 (release 03-12-2012 CrysAlis171 .NET)
(compiled Dec  3 2012,18:21:49)
;
_computing_molecular_graphics
;
'ORTEP (M. N. Burnett, C. K. Johnson, ORTEP-III: Oak Ridge Thermal Ellipsoid
;
_computing_publication_material 'PLATON (A. L. Spek, Acta Crystallogr, Sect. A, 1990, 46, C34, 1995 version).'
_computing_structure_refinement 'SHELXL-97 (Sheldrick, 1997)'
_computing_structure_solution SIR-97
_diffrn_ambient_temperature 100(2)
_diffrn_detector_area_resol_mean 15.9809
_diffrn_measured_fraction_theta_full 0.997
_diffrn_measured_fraction_theta_max 0.997
_diffrn_measurement_details
;
  1 omega   -1.00  103.00   1.0000    7.0000
omega____ theta____ kappa____ phi______ frames
    -       32.0000   79.0000    0.0000 104

  2 omega   -1.00  103.00   1.0000    7.0000
omega____ theta____ kappa____ phi______ frames
    -       32.0000   79.0000  120.0000 104

  3 omega  -65.00   39.00   1.0000    7.0000
omega____ theta____ kappa____ phi______ frames
    -      -32.0000   80.0000  250.0000 104

;
_diffrn_measurement_device 'CCD camera on \k-goniostat'
_diffrn_measurement_device_type KappaCCD
_diffrn_measurement_method omega-scan
_diffrn_orient_matrix_UB_11 0.0758510000
_diffrn_orient_matrix_UB_12 -0.0731876000
_diffrn_orient_matrix_UB_13 -0.0204172000
_diffrn_orient_matrix_UB_21 0.0016919000
_diffrn_orient_matrix_UB_22 0.1032352000
_diffrn_orient_matrix_UB_23 -0.0286211000
_diffrn_orient_matrix_UB_31 0.0873489000
_diffrn_orient_matrix_UB_32 0.0614214000
_diffrn_orient_matrix_UB_33 0.0238023000
_diffrn_radiation_collimation 0.5
_diffrn_radiation_monochromator graphite
_diffrn_radiation_source 'fine-focus sealed tube'
_diffrn_radiation_type 'Mo K\a'
_diffrn_radiation_wavelength 0.71073
_diffrn_reflns_av_R_equivalents 0.0238
_diffrn_reflns_av_sigmaI/netI 0.0304
_diffrn_reflns_limit_h_max 5
_diffrn_reflns_limit_h_min -7
_diffrn_reflns_limit_k_max 4
_diffrn_reflns_limit_k_min -6
_diffrn_reflns_limit_l_max 21
_diffrn_reflns_limit_l_min -13
_diffrn_reflns_number 2795
_diffrn_reflns_theta_full 26.99
_diffrn_reflns_theta_max 26.99
_diffrn_reflns_theta_min 4.22
_diffrn_source_current 40
_diffrn_source_type 'Spellman generator'
_diffrn_source_voltage 50
_exptl_absorpt_coefficient_mu 0.180
_exptl_absorpt_correction_T_max 1.00000
_exptl_absorpt_correction_T_min 0.96817
_exptl_absorpt_correction_type multi-scan
_exptl_absorpt_process_details
;
CrysAlisPro, Agilent Technologies,
Version 1.171.36.24 (release 03-12-2012 CrysAlis171 .NET)
(compiled Dec  3 2012,18:21:49)
empirical absorption correction using spherical harmonics,
 implemented in SCALE3 ABSPACK scaling algorithm.
;
_exptl_crystal_colour colorless
_exptl_crystal_density_diffrn 1.8824(3)
_exptl_crystal_description block
_exptl_crystal_F_000 300
_exptl_crystal_size_max 0.38
_exptl_crystal_size_mid 0.22
_exptl_crystal_size_min 0.20
_refine_diff_density_max 0.286
_refine_diff_density_min -0.175
_refine_diff_density_rms 0.049
_refine_ls_extinction_method none
_refine_ls_goodness_of_fit_ref 1.054
_refine_ls_hydrogen_treatment mixed
_refine_ls_matrix_type full
_refine_ls_number_parameters 111
_refine_ls_number_reflns 1123
_refine_ls_number_restraints 0
_refine_ls_restrained_S_all 1.054
_refine_ls_R_factor_all 0.0431
_refine_ls_R_factor_gt 0.0342
_refine_ls_shift/su_max 0.000
_refine_ls_shift/su_mean 0.000
_refine_ls_structure_factor_coef Fsqd
_refine_ls_weighting_details 'calc w=1/[\s^2^(Fo^2^)+(0.0398P)^2^+0.1713P] where P=(Fo^2^+2Fc^2^)/3'
_refine_ls_weighting_scheme calc
_refine_ls_wR_factor_gt 0.0838
_refine_ls_wR_factor_ref 0.0896
_reflns_number_gt 940
_reflns_number_total 1123
_reflns_threshold_expression >2\s(I)
_cod_data_source_file ja404164j_si_007.cif
_cod_data_source_block manuscript
_cod_original_sg_symbol_H-M 'P 21/c '
_cod_database_code 4120038

loop_
_symmetry_equiv_pos_as_xyz
'x, y, z'
'-x, y+1/2, -z+1/2'
'-x, -y, -z'
'x, -y-1/2, z-1/2'

loop_
_atom_site_label
_atom_site_type_symbol
_atom_site_fract_x
_atom_site_fract_y
_atom_site_fract_z
_atom_site_U_iso_or_equiv
_atom_site_adp_type
_atom_site_occupancy
_atom_site_symmetry_multiplicity
_atom_site_calc_flag
_atom_site_refinement_flags
_atom_site_disorder_assembly
_atom_site_disorder_group
O4A O -0.4978(18) -0.175(2) 0.3846(4) 0.033(2) Uani 0.70(3) 1 d P A 1
O4B O -0.431(3) -0.269(4) 0.3984(7) 0.024(3) Uani 0.30(3) 1 d P A 2
N3 N 0.1660(2) 0.4479(2) 0.41358(7) 0.0172(3) Uani 1 1 d . . .
O3 O -0.28314(19) 0.1162(2) 0.47791(7) 0.0269(3) Uani 1 1 d . . .
N2 N -0.0533(2) 0.0973(3) 0.37499(7) 0.0193(3) Uani 1 1 d . . .
O2 O 0.38101(19) 0.3584(2) 0.28150(7) 0.0290(3) Uani 1 1 d . . .
O1 O 0.16490(19) 0.0311(2) 0.24592(7) 0.0297(3) Uani 1 1 d . . .
N4 N 0.2288(2) 0.2091(3) 0.29147(8) 0.0214(3) Uani 1 1 d . . .
N1 N -0.1151(2) 0.2128(2) 0.44098(7) 0.0176(3) Uani 1 1 d . . .
C2 C 0.1149(2) 0.2508(3) 0.36222(9) 0.0180(3) Uani 1 1 d . . .
C1 C 0.0138(2) 0.4198(3) 0.46493(8) 0.0161(3) Uani 1 1 d . . .
H3 H -0.374(3) -0.026(4) 0.4373(13) 0.050(6) Uiso 1 1 d . . .
H41 H -0.584(4) -0.307(5) 0.4014(15) 0.060 Uiso 1 1 d . . .
H42 H -0.441(4) -0.239(5) 0.3460(17) 0.060 Uiso 1 1 d . . .

loop_
_atom_site_aniso_label
_atom_site_aniso_U_11
_atom_site_aniso_U_22
_atom_site_aniso_U_33
_atom_site_aniso_U_23
_atom_site_aniso_U_13
_atom_site_aniso_U_12
O4A 0.036(3) 0.045(4) 0.0212(16) -0.0122(19) 0.0181(17) -0.022(3)
O4B 0.022(4) 0.027(5) 0.025(3) -0.003(3) 0.006(3) -0.006(4)
N3 0.0188(6) 0.0182(6) 0.0154(6) -0.0006(5) 0.0058(5) -0.0008(5)
O3 0.0268(6) 0.0310(7) 0.0255(6) -0.0071(5) 0.0157(5) -0.0138(5)
N2 0.0218(7) 0.0202(7) 0.0171(7) -0.0015(5) 0.0075(5) -0.0008(5)
O2 0.0288(7) 0.0322(7) 0.0288(7) -0.0051(5) 0.0167(5) -0.0092(5)
O1 0.0277(7) 0.0369(7) 0.0259(7) -0.0147(5) 0.0093(5) -0.0057(5)
N4 0.0207(7) 0.0242(7) 0.0204(7) -0.0031(5) 0.0073(5) -0.0013(5)
N1 0.0183(6) 0.0188(7) 0.0169(6) -0.0001(5) 0.0075(5) -0.0027(5)
C2 0.0182(8) 0.0200(8) 0.0165(8) -0.0002(6) 0.0059(6) 0.0004(6)
C1 0.0169(7) 0.0158(7) 0.0160(7) 0.0020(6) 0.0045(5) 0.0001(5)

loop_
_atom_type_symbol
_atom_type_description
_atom_type_scat_dispersion_real
_atom_type_scat_dispersion_imag
_atom_type_scat_source
C C 0.0033 0.0016 'International Tables Vol C Tables 4.2.6.8 and 6.1.1.4'
H H 0.0000 0.0000 'International Tables Vol C Tables 4.2.6.8 and 6.1.1.4'
N N 0.0061 0.0033 'International Tables Vol C Tables 4.2.6.8 and 6.1.1.4'
O O 0.0106 0.0060 'International Tables Vol C Tables 4.2.6.8 and 6.1.1.4'

loop_
_geom_angle_atom_site_label_1
_geom_angle_atom_site_label_2
_geom_angle_atom_site_label_3
_geom_angle
_geom_angle_site_symmetry_3
H3 O4A H41 121.1(19) .
H3 O4A H42 118(2) .
H41 O4A H42 105(2) .
H3 O4B H41 110(2) .
H3 O4B H42 107(2) .
H41 O4B H42 96(3) .
C2 N3 C1 101.53(12) .
N1 O3 H3 108.5(11) .
C2 N2 N1 99.76(12) .
O1 N4 O2 124.83(13) .
O1 N4 C2 117.80(13) .
O2 N4 C2 117.36(13) .
N2 N1 O3 121.05(12) .
N2 N1 C1 112.06(12) .
O3 N1 C1 126.84(12) .
N2 C2 N3 118.02(13) .
N2 C2 N4 119.65(13) .
N3 C2 N4 122.25(13) .
N3 C1 N1 108.63(12) .
N3 C1 C1 127.31(17) 3_566
N1 C1 C1 124.06(16) 3_566

loop_
_geom_bond_atom_site_label_1
_geom_bond_atom_site_label_2
_geom_bond_distance
_geom_bond_site_symmetry_2
O4A H41 0.91(3) .
O4A H42 0.83(3) .
O4B H41 0.97(3) .
O4B H42 0.89(3) .
N3 C2 1.3329(19) .
N3 C1 1.3415(19) .
O3 N1 1.3489(15) .
O3 H3 1.10(2) .
N2 C2 1.3283(19) .
N2 N1 1.3387(17) .
O2 N4 1.2276(17) .
O1 N4 1.2189(17) .
N4 C2 1.4518(19) .
N1 C1 1.3496(19) .
C1 C1 1.452(3) 3_566

loop_
_geom_torsion_atom_site_label_1
_geom_torsion_atom_site_label_2
_geom_torsion_atom_site_label_3
_geom_torsion_atom_site_label_4
_geom_torsion
_geom_torsion_site_symmetry_4
C2 N2 N1 O3 -178.33(13) .
C2 N2 N1 C1 -0.74(16) .
N1 N2 C2 N3 0.65(17) .
N1 N2 C2 N4 -176.04(13) .
C1 N3 C2 N2 -0.31(18) .
C1 N3 C2 N4 176.29(14) .
O1 N4 C2 N2 -0.3(2) .
O2 N4 C2 N2 178.87(13) .
O1 N4 C2 N3 -176.81(14) .
O2 N4 C2 N3 2.3(2) .
C2 N3 C1 N1 -0.19(16) .
C2 N3 C1 C1 179.88(19) 3_566
N2 N1 C1 N3 0.63(17) .
O3 N1 C1 N3 178.05(13) .
N2 N1 C1 C1 -179.44(17) 3_566
O3 N1 C1 C1 -2.0(3) 3_566
